data_7044416
loop_
_publ_author_name
'Das, Debasis'
'Mandal, Arnab'
'Dasgupta, Sanchari'
'Ganguly, Sumi'
'Bauza, Antonio'
'Frontera, Antonio'

_publ_section_title
;
 Cooperative Influence of Pseudohalides and Ligand Backbone of
 Schiff-bases on Nuclearity and Stereochemistry of Cobalt(III) Complexes:
 Experimental and Theoretical Investigation
;
_journal_name_full 'Dalton Trans.'
_journal_paper_doi 10.1039/C7DT03040A
_journal_year 2017
_chemical_formula_moiety 'C14 H17 Co N4 O2 S2, C2 H5 O'
_chemical_formula_sum 'C16 H22 Co N4 O3 S2'
_chemical_formula_weight 441.43
_space_group_crystal_system triclinic
_space_group_IT_number 2
_space_group_name_Hall '-P 1'
_space_group_name_H-M_alt 'P -1'
_symmetry_space_group_name_Hall '-P 1'
_symmetry_space_group_name_H-M 'P -1'
_atom_sites_solution_hydrogens mixed
_audit_creation_method SHELXL-2016/6
_audit_update_record
;
2017-09-05 deposited with the CCDC.
2017-09-26 downloaded from the CCDC.
;
_cell_angle_alpha 65.724(3)
_cell_angle_beta 84.537(3)
_cell_angle_gamma 78.011(3)
_cell_formula_units_Z 2
_cell_length_a 8.3859(8)
_cell_length_b 11.4440(11)
_cell_length_c 11.5557(12)
_cell_measurement_reflns_used 674
_cell_measurement_temperature 296(2)
_cell_measurement_theta_max 25.986
_cell_measurement_theta_min 1.933
_cell_volume 988.81(17)
_computing_cell_refinement 'Bruker Apex II'
_computing_data_collection 'Bruker Apex II'
_computing_data_reduction SAINT
_computing_molecular_graphics 'Mercury 3.8'
_computing_publication_material 'Shelxl 2016/6'
_computing_structure_refinement 'SHELXL-2016/6 (Sheldrick, 2016)'
_computing_structure_solution 'SHELXT 2014/5 (Sheldrick, 2014)'
_diffrn_ambient_temperature 296(2)
_diffrn_measured_fraction_theta_full 0.995
_diffrn_measured_fraction_theta_max 0.987
_diffrn_measurement_device_type 'Bruker Apex II'
_diffrn_measurement_method 'Omega scan'
_diffrn_radiation_type MoK\a
_diffrn_radiation_wavelength 0.71073
_diffrn_reflns_av_R_equivalents 0.0299
_diffrn_reflns_av_unetI/netI 0.0321
_diffrn_reflns_Laue_measured_fraction_full 0.995
_diffrn_reflns_Laue_measured_fraction_max 0.987
_diffrn_reflns_limit_h_max 10
_diffrn_reflns_limit_h_min -8
_diffrn_reflns_limit_k_max 13
_diffrn_reflns_limit_k_min -13
_diffrn_reflns_limit_l_max 14
_diffrn_reflns_limit_l_min -14
_diffrn_reflns_number 12248
_diffrn_reflns_point_group_measured_fraction_full 0.995
_diffrn_reflns_point_group_measured_fraction_max 0.987
_diffrn_reflns_theta_full 25.242
_diffrn_reflns_theta_max 25.986
_diffrn_reflns_theta_min 1.933
_diffrn_source 'fine-focus sealed tube'
_exptl_absorpt_coefficient_mu 1.102
_exptl_absorpt_correction_T_max 0.7453
_exptl_absorpt_correction_T_min 0.5856
_exptl_absorpt_correction_type multi-scan
_exptl_absorpt_process_details '(North et al., 1968)'
_exptl_crystal_colour PINK
_exptl_crystal_density_diffrn 1.483
_exptl_crystal_density_method 'not measured'
_exptl_crystal_description BLOCK
_exptl_crystal_F_000 458.0
_exptl_crystal_size_max 0.20
_exptl_crystal_size_mid 0.15
_exptl_crystal_size_min 0.07
_refine_diff_density_max 0.508
_refine_diff_density_min -0.341
_refine_diff_density_rms 0.064
_refine_ls_extinction_method none
_refine_ls_goodness_of_fit_ref 1.031
_refine_ls_hydrogen_treatment mixed
_refine_ls_matrix_type full
_refine_ls_number_parameters 239
_refine_ls_number_reflns 3832
_refine_ls_number_restraints 3
_refine_ls_restrained_S_all 1.038
_refine_ls_R_factor_all 0.0527
_refine_ls_R_factor_gt 0.0411
_refine_ls_shift/su_max 0.001
_refine_ls_shift/su_mean 0.000
_refine_ls_structure_factor_coef Fsqd
_refine_ls_weighting_details 'w=1/[\s^2^(Fo^2^)+(0.0565P)^2^+0.5017P] where P=(Fo^2^+2Fc^2^)/3'
_refine_ls_weighting_scheme calc
_refine_ls_wR_factor_gt 0.1022
_refine_ls_wR_factor_ref 0.1092
_reflns_Friedel_coverage 0.000
_reflns_number_gt 3122
_reflns_number_total 3832
_reflns_threshold_expression 'I > 2\s(I)'
_cod_data_source_file c7dt03040a2.cif
_cod_data_source_block 3
_cod_database_code 7044416
_shelx_shelxl_version_number 2016/6
_shelx_space_group_comment
;
The symmetry employed for this shelxl refinement is uniquely defined
by the following loop, which should always be used as a source of
symmetry information in preference to the above space-group names.
They are only intended as comments.
;
_shelx_estimated_absorpt_t_min 0.5856
_shelx_estimated_absorpt_t_max 0.7453
_exptl_absorpt_special_details SADABS

loop_
_space_group_symop_operation_xyz
'x, y, z'
'-x, -y, -z'

loop_
_atom_site_label
_atom_site_type_symbol
_atom_site_fract_x
_atom_site_fract_y
_atom_site_fract_z
_atom_site_U_iso_or_equiv
_atom_site_adp_type
_atom_site_occupancy
_atom_site_site_symmetry_order
_atom_site_calc_flag
_atom_site_refinement_flags_posn
_atom_site_refinement_flags_adp
_atom_site_refinement_flags_occupancy
_atom_site_disorder_assembly
_atom_site_disorder_group
Co1 Co 0.35987(4) 0.24878(4) 0.23799(3) 0.03749(14) Uani 1 1 d D . . . .
S1 S 0.79449(12) -0.03276(10) 0.16584(11) 0.0777(3) Uani 1 1 d . . . . .
S2 S 0.84247(10) 0.32887(10) 0.32072(9) 0.0632(3) Uani 1 1 d . . . . .
O1 O 0.2116(2) 0.34966(18) 0.30402(17) 0.0406(4) Uani 1 1 d . . . . .
O2 O 0.3772(3) 0.1161(2) 0.40934(19) 0.0494(5) Uani 1 1 d D . . . .
H2 H 0.400(3) 0.130(3) 0.4745(14) 0.074 Uiso 1 1 d D U . . .
O3A O 0.4429(10) 0.1848(5) 0.5855(4) 0.060(2) Uiso 0.553(16) 1 d . . P A 1
O3B O 0.3583(16) 0.2136(8) 0.5790(6) 0.077(3) Uiso 0.447(16) 1 d . . P A 2
N1 N 0.3289(3) 0.3786(2) 0.0735(2) 0.0417(5) Uani 1 1 d . . . . .
N2 N 0.1826(3) 0.1740(2) 0.2201(2) 0.0472(6) Uani 1 1 d . . . . .
H2A H 0.081713 0.231087 0.228693 0.057 Uiso 1 1 calc R U . . .
N3 N 0.5365(3) 0.3124(2) 0.2677(2) 0.0465(6) Uani 1 1 d . . . . .
N4 N 0.5137(3) 0.1325(3) 0.1854(2) 0.0513(6) Uani 1 1 d . . . . .
C1 C 0.2034(3) 0.4752(3) 0.2643(3) 0.0413(6) Uani 1 1 d . . . . .
C2 C 0.1364(4) 0.5360(3) 0.3447(3) 0.0588(8) Uani 1 1 d . . . . .
H2B H 0.102089 0.486369 0.425952 0.071 Uiso 1 1 calc R U . . .
C3 C 0.1205(5) 0.6673(4) 0.3059(4) 0.0711(10) Uani 1 1 d . . . . .
H3 H 0.076361 0.705988 0.361468 0.085 Uiso 1 1 calc R U . . .
C4 C 0.1684(5) 0.7436(4) 0.1867(4) 0.0701(10) Uani 1 1 d . . . . .
H4 H 0.158039 0.833122 0.161693 0.084 Uiso 1 1 calc R U . . .
C5 C 0.2308(4) 0.6876(3) 0.1056(3) 0.0575(8) Uani 1 1 d . . . . .
H5 H 0.260842 0.739583 0.023813 0.069 Uiso 1 1 calc R U . . .
C6 C 0.2511(3) 0.5527(3) 0.1425(3) 0.0436(7) Uani 1 1 d . . . . .
C7 C 0.2927(3) 0.4992(3) 0.0512(3) 0.0461(7) Uani 1 1 d . . . . .
H7 H 0.293839 0.557619 -0.033312 0.055 Uiso 1 1 calc R U . . .
C8 C 0.3213(4) 0.3393(4) -0.0312(3) 0.0559(8) Uani 1 1 d . . . . .
H8A H 0.416734 0.274507 -0.030735 0.067 Uiso 1 1 calc R U . . .
H8B H 0.318712 0.414114 -0.111711 0.067 Uiso 1 1 calc R U . . .
C9 C 0.1704(4) 0.2836(4) -0.0146(3) 0.0645(9) Uani 1 1 d . . . . .
H9A H 0.077242 0.347445 -0.009019 0.077 Uiso 1 1 calc R U . . .
H9B H 0.156929 0.268178 -0.089284 0.077 Uiso 1 1 calc R U . . .
C10 C 0.1708(4) 0.1597(4) 0.0996(3) 0.0635(9) Uani 1 1 d . . . . .
H10A H 0.071504 0.128051 0.101232 0.076 Uiso 1 1 calc R U . . .
H10B H 0.262085 0.094766 0.093194 0.076 Uiso 1 1 calc R U . . .
C11 C 0.1875(5) 0.0479(3) 0.3299(3) 0.0638(9) Uani 1 1 d . . . . .
H11A H 0.267674 -0.019054 0.315004 0.077 Uiso 1 1 calc R U . . .
H11B H 0.081892 0.022209 0.342566 0.077 Uiso 1 1 calc R U . . .
C12 C 0.2317(4) 0.0627(3) 0.4444(3) 0.0632(9) Uani 1 1 d D . . . .
H12A H 0.145422 0.121052 0.466676 0.076 Uiso 1 1 calc R U . . .
H12B H 0.250862 -0.021094 0.516132 0.076 Uiso 1 1 calc R U . . .
C13 C 0.6303(4) 0.0642(3) 0.1780(3) 0.0479(7) Uani 1 1 d . . . . .
C14 C 0.6648(3) 0.3161(3) 0.2911(3) 0.0412(6) Uani 1 1 d . . . . .
C15 C 0.4231(8) 0.3547(6) 0.6601(5) 0.125(2) Uani 1 1 d . . . . .
H15A H 0.307877 0.387718 0.651826 0.188 Uiso 1 1 calc R U . . .
H15B H 0.479681 0.425419 0.641127 0.188 Uiso 1 1 calc R U . . .
H15C H 0.446582 0.292094 0.745411 0.188 Uiso 1 1 calc R U . . .
C16 C 0.4724(9) 0.2971(6) 0.5787(6) 0.135(2) Uani 1 1 d . . . . .
H16A H 0.432596 0.361461 0.496347 0.162 Uiso 1 1 calc R U . A 1
H16B H 0.590151 0.288188 0.573988 0.162 Uiso 1 1 calc R U . A 1

loop_
_atom_site_aniso_label
_atom_site_aniso_U_11
_atom_site_aniso_U_22
_atom_site_aniso_U_33
_atom_site_aniso_U_23
_atom_site_aniso_U_13
_atom_site_aniso_U_12
Co1 0.0295(2) 0.0408(2) 0.0410(2) -0.01716(17) 0.00133(15) -0.00346(15)
S1 0.0574(6) 0.0566(6) 0.1076(8) -0.0344(6) 0.0220(5) 0.0065(4)
S2 0.0354(4) 0.0838(7) 0.0830(6) -0.0464(5) -0.0063(4) -0.0080(4)
O1 0.0365(10) 0.0387(11) 0.0455(11) -0.0172(9) 0.0084(8) -0.0079(8)
O2 0.0508(12) 0.0436(12) 0.0451(11) -0.0101(9) -0.0004(9) -0.0072(10)
N1 0.0337(12) 0.0528(16) 0.0379(12) -0.0187(11) 0.0000(9) -0.0055(11)
N2 0.0377(13) 0.0472(15) 0.0620(16) -0.0273(13) 0.0023(11) -0.0093(11)
N3 0.0371(13) 0.0529(15) 0.0461(14) -0.0172(12) -0.0018(10) -0.0066(11)
N4 0.0434(14) 0.0508(16) 0.0560(15) -0.0222(13) 0.0022(11) -0.0003(12)
C1 0.0289(13) 0.0453(17) 0.0507(16) -0.0212(14) 0.0000(12) -0.0050(12)
C2 0.055(2) 0.058(2) 0.069(2) -0.0352(18) 0.0120(16) -0.0083(16)
C3 0.064(2) 0.062(2) 0.100(3) -0.051(2) 0.007(2) -0.0032(18)
C4 0.060(2) 0.044(2) 0.107(3) -0.033(2) -0.008(2) -0.0024(17)
C5 0.0450(18) 0.0452(19) 0.071(2) -0.0111(16) -0.0071(16) -0.0070(15)
C6 0.0328(14) 0.0429(17) 0.0510(17) -0.0146(14) -0.0036(12) -0.0060(12)
C7 0.0372(15) 0.0491(19) 0.0428(16) -0.0095(13) -0.0019(12) -0.0069(13)
C8 0.0551(19) 0.072(2) 0.0425(16) -0.0290(16) -0.0021(14) -0.0019(16)
C9 0.061(2) 0.086(3) 0.061(2) -0.044(2) -0.0099(17) -0.0098(19)
C10 0.055(2) 0.079(3) 0.078(2) -0.050(2) -0.0016(17) -0.0188(18)
C11 0.062(2) 0.049(2) 0.082(2) -0.0244(19) 0.0068(18) -0.0205(17)
C12 0.064(2) 0.0460(19) 0.066(2) -0.0095(17) 0.0098(17) -0.0149(17)
C13 0.0469(17) 0.0413(17) 0.0508(17) -0.0164(14) 0.0082(13) -0.0069(14)
C14 0.0383(16) 0.0419(16) 0.0411(15) -0.0165(13) 0.0027(12) -0.0045(12)
C15 0.150(5) 0.152(5) 0.113(4) -0.085(4) 0.028(4) -0.059(4)
C16 0.176(6) 0.133(5) 0.142(5) -0.095(5) 0.034(4) -0.056(5)

loop_
_atom_type_symbol
_atom_type_description
_atom_type_scat_dispersion_real
_atom_type_scat_dispersion_imag
_atom_type_scat_source
C C 0.0033 0.0016 'International Tables Vol C Tables 4.2.6.8 and 6.1.1.4'
H H 0.0000 0.0000 'International Tables Vol C Tables 4.2.6.8 and 6.1.1.4'
Co Co 0.3494 0.9721 'International Tables Vol C Tables 4.2.6.8 and 6.1.1.4'
N N 0.0061 0.0033 'International Tables Vol C Tables 4.2.6.8 and 6.1.1.4'
O O 0.0106 0.0060 'International Tables Vol C Tables 4.2.6.8 and 6.1.1.4'
S S 0.1246 0.1234 'International Tables Vol C Tables 4.2.6.8 and 6.1.1.4'

loop_
_geom_angle_atom_site_label_1
_geom_angle_atom_site_label_2
_geom_angle_atom_site_label_3
_geom_angle
O1 Co1 N1 91.47(9)
O1 Co1 N3 91.86(10)
N1 Co1 N3 92.84(10)
O1 Co1 N4 174.68(10)
N1 Co1 N4 93.83(11)
N3 Co1 N4 88.33(11)
O1 Co1 N2 88.11(9)
N1 Co1 N2 91.39(10)
N3 Co1 N2 175.77(10)
N4 Co1 N2 91.31(11)
O1 Co1 O2 86.07(9)
N1 Co1 O2 176.39(9)
N3 Co1 O2 89.89(10)
N4 Co1 O2 88.61(10)
N2 Co1 O2 85.89(10)
C1 O1 Co1 122.33(17)
C12 O2 Co1 110.00(19)
C12 O2 H2 105.2(15)
Co1 O2 H2 123.5(16)
C7 N1 C8 118.3(3)
C7 N1 Co1 122.5(2)
C8 N1 Co1 118.5(2)
C11 N2 C10 111.0(3)
C11 N2 Co1 107.32(19)
C10 N2 Co1 118.1(2)
C11 N2 H2A 106.6
C10 N2 H2A 106.6
Co1 N2 H2A 106.6
C14 N3 Co1 160.7(3)
C13 N4 Co1 161.4(3)
O1 C1 C2 118.7(3)
O1 C1 C6 123.1(3)
C2 C1 C6 118.2(3)
C3 C2 C1 120.8(3)
C3 C2 H2B 119.6
C1 C2 H2B 119.6
C2 C3 C4 121.2(3)
C2 C3 H3 119.4
C4 C3 H3 119.4
C5 C4 C3 119.3(3)
C5 C4 H4 120.3
C3 C4 H4 120.3
C4 C5 C6 121.1(3)
C4 C5 H5 119.4
C6 C5 H5 119.4
C1 C6 C5 119.4(3)
C1 C6 C7 119.9(3)
C5 C6 C7 119.9(3)
N1 C7 C6 126.1(3)
N1 C7 H7 117.0
C6 C7 H7 117.0
N1 C8 C9 108.3(2)
N1 C8 H8A 110.0
C9 C8 H8A 110.0
N1 C8 H8B 110.0
C9 C8 H8B 110.0
H8A C8 H8B 108.4
C10 C9 C8 114.1(3)
C10 C9 H9A 108.7
C8 C9 H9A 108.7
C10 C9 H9B 108.7
C8 C9 H9B 108.7
H9A C9 H9B 107.6
N2 C10 C9 113.1(3)
N2 C10 H10A 109.0
C9 C10 H10A 109.0
N2 C10 H10B 109.0
C9 C10 H10B 109.0
H10A C10 H10B 107.8
N2 C11 C12 108.4(3)
N2 C11 H11A 110.0
C12 C11 H11A 110.0
N2 C11 H11B 110.0
C12 C11 H11B 110.0
H11A C11 H11B 108.4
O2 C12 C11 105.1(3)
O2 C12 H12A 110.7
C11 C12 H12A 110.7
O2 C12 H12B 110.7
C11 C12 H12B 110.7
H12A C12 H12B 108.8
N4 C13 S1 179.2(3)
N3 C14 S2 177.2(3)
C16 C15 H15A 109.5
C16 C15 H15B 109.5
H15A C15 H15B 109.5
C16 C15 H15C 109.5
H15A C15 H15C 109.5
H15B C15 H15C 109.5
O3A C16 C15 127.8(6)
C15 C16 O3B 111.5(6)
O3A C16 H16A 105.4
C15 C16 H16A 105.4
O3A C16 H16B 105.4
C15 C16 H16B 105.4
H16A C16 H16B 106.0

loop_
_geom_bond_atom_site_label_1
_geom_bond_atom_site_label_2
_geom_bond_distance
Co1 O1 1.8463(18)
Co1 N1 1.871(2)
Co1 N3 1.896(2)
Co1 N4 1.899(3)
Co1 N2 1.928(2)
Co1 O2 1.933(2)
S1 C13 1.613(3)
S2 C14 1.609(3)
O1 C1 1.305(3)
O2 C12 1.428(4)
O2 H2 0.873(9)
O3A C16 1.328(7)
O3B C16 1.485(10)
N1 C7 1.270(4)
N1 C8 1.464(4)
N2 C11 1.474(4)
N2 C10 1.483(4)
N2 H2A 0.9800
N3 C14 1.147(4)
N4 C13 1.138(4)
C1 C2 1.391(4)
C1 C6 1.393(4)
C2 C3 1.361(5)
C2 H2B 0.9300
C3 C4 1.369(6)
C3 H3 0.9300
C4 C5 1.350(5)
C4 H4 0.9300
C5 C6 1.399(4)
C5 H5 0.9300
C6 C7 1.408(4)
C7 H7 0.9300
C8 C9 1.494(5)
C8 H8A 0.9700
C8 H8B 0.9700
C9 C10 1.487(5)
C9 H9A 0.9700
C9 H9B 0.9700
C10 H10A 0.9700
C10 H10B 0.9700
C11 C12 1.489(5)
C11 H11A 0.9700
C11 H11B 0.9700
C12 H12A 0.9700
C12 H12B 0.9700
C15 C16 1.347(7)
C15 H15A 0.9600
C15 H15B 0.9600
C15 H15C 0.9600
C16 H16A 0.9700
C16 H16B 0.9700

loop_
_geom_hbond_atom_site_label_D
_geom_hbond_atom_site_label_H
_geom_hbond_atom_site_label_A
_geom_hbond_distance_DH
_geom_hbond_distance_HA
_geom_hbond_distance_DA
_geom_hbond_angle_DHA
_geom_hbond_site_symmetry_A
O2 H2 O3A 0.873(9) 1.739(12) 2.603(5) 170(2) .
O2 H2 O3B 0.873(9) 1.80(2) 2.604(7) 152(3) .
N2 H2A S2 0.98 2.46 3.405(3) 162.0 1_455
C8 H8A N4 0.97 2.46 2.963(4) 112.2 .
